data_7103166
loop_
_publ_author_name
'Piepenbrock, Marc-Oliver M'
'Lloyd, Gareth O'
'Clarke, Nigel'
'Steed, Jonathan W'

_publ_section_title
;
 Gelation is crucially dependent on functional group orientation and
 may be tuned by anion binding.
;
_journal_issue 23
_journal_name_full 'Chemical communications (Cambridge, England)'
_journal_page_first 2644
_journal_page_last 2646
_journal_paper_doi 10.1039/b804259d
_journal_year 2008
_chemical_formula_moiety 'C23 H32 N4 O2'
_chemical_formula_sum 'C23 H32 N4 O2'
_chemical_formula_weight 396.53
_chemical_name_systematic
;
?
;
_space_group_IT_number 4
_symmetry_cell_setting monoclinic
_symmetry_space_group_name_Hall 'P 2yb'
_symmetry_space_group_name_H-M 'P 1 21 1'
_atom_sites_solution_hydrogens geom
_atom_sites_solution_primary direct
_atom_sites_solution_secondary difmap
_audit_creation_method SHELXL-97
_cell_angle_alpha 90.00
_cell_angle_beta 107.519(4)
_cell_angle_gamma 90.00
_cell_formula_units_Z 2
_cell_length_a 12.317(2)
_cell_length_b 4.6108(8)
_cell_length_c 19.488(3)
_cell_measurement_reflns_used 861
_cell_measurement_temperature 120(2)
_cell_measurement_theta_max 27.657
_cell_measurement_theta_min 2.193
_cell_volume 1055.4(3)
_computing_cell_refinement Saint
_computing_data_collection Smart
_computing_data_reduction Saint
_computing_molecular_graphics Xseed
_computing_publication_material Xseed
_computing_structure_refinement 'SHELXL-97 (Sheldrick, 1997)'
_computing_structure_solution 'SHELXS-97 (Sheldrick, 1990)'
_diffrn_ambient_temperature 120(2)
_diffrn_measured_fraction_theta_full 0.999
_diffrn_measured_fraction_theta_max 0.997
_diffrn_measurement_device_type Smart-6k
_diffrn_radiation_monochromator graphite
_diffrn_radiation_source 'fine-focus sealed tube'
_diffrn_radiation_type MoK\a
_diffrn_radiation_wavelength 0.71073
_diffrn_reflns_av_R_equivalents 0.0499
_diffrn_reflns_av_sigmaI/netI 0.0867
_diffrn_reflns_limit_h_max 16
_diffrn_reflns_limit_h_min -16
_diffrn_reflns_limit_k_max 5
_diffrn_reflns_limit_k_min -5
_diffrn_reflns_limit_l_max 25
_diffrn_reflns_limit_l_min -23
_diffrn_reflns_number 7923
_diffrn_reflns_theta_full 25.00
_diffrn_reflns_theta_max 27.54
_diffrn_reflns_theta_min 1.10
_diffrn_standards_number 0
_exptl_absorpt_coefficient_mu 0.081
_exptl_absorpt_correction_type none
_exptl_crystal_colour colourless
_exptl_crystal_density_diffrn 1.248
_exptl_crystal_density_method 'not measured'
_exptl_crystal_description 'flat needles'
_exptl_crystal_F_000 428
_exptl_crystal_size_max 0.49
_exptl_crystal_size_mid 0.24
_exptl_crystal_size_min 0.10
_refine_diff_density_max 0.362
_refine_diff_density_min -0.306
_refine_diff_density_rms 0.069
_refine_ls_abs_structure_details 'Flack H D (1983), Acta Cryst. A39, 876-881'
_refine_ls_abs_structure_Flack -2(2)
_refine_ls_extinction_method none
_refine_ls_goodness_of_fit_ref 1.018
_refine_ls_hydrogen_treatment constr
_refine_ls_matrix_type full
_refine_ls_number_parameters 262
_refine_ls_number_reflns 4625
_refine_ls_number_restraints 1
_refine_ls_restrained_S_all 1.017
_refine_ls_R_factor_all 0.1040
_refine_ls_R_factor_gt 0.0624
_refine_ls_shift/su_max 0.005
_refine_ls_shift/su_mean 0.001
_refine_ls_structure_factor_coef Fsqd
_refine_ls_weighting_details 'calc w=1/[\s^2^(Fo^2^)+(0.0809P)^2^+0.0000P] where P=(Fo^2^+2Fc^2^)/3'
_refine_ls_weighting_scheme calc
_refine_ls_wR_factor_gt 0.1354
_refine_ls_wR_factor_ref 0.1628
_reflns_number_gt 3061
_reflns_number_total 4625
_reflns_threshold_expression >2sigma(I)
_cod_data_source_file b804259d.txt
_cod_data_source_block z:\xraydata\marc\07srv400\work\xm
_cod_original_sg_symbol_H-M P21
_cod_database_code 7103166

loop_
_symmetry_equiv_pos_as_xyz
'x, y, z'
'-x, y+1/2, -z'

loop_
_atom_site_label
_atom_site_type_symbol
_atom_site_fract_x
_atom_site_fract_y
_atom_site_fract_z
_atom_site_U_iso_or_equiv
_atom_site_adp_type
_atom_site_occupancy
_atom_site_symmetry_multiplicity
_atom_site_calc_flag
_atom_site_refinement_flags
_atom_site_disorder_assembly
_atom_site_disorder_group
N1 N 0.4436(2) 0.4873(6) 0.38654(13) 0.0187(6) Uani 1 1 d . . .
H1 H 0.4433 0.2966 0.3845 0.022 Uiso 1 1 calc R . .
C2 C 0.1248(2) 0.6393(7) 0.58019(17) 0.0197(7) Uani 1 1 d . . .
H2A H 0.1864 0.7335 0.6185 0.024 Uiso 1 1 calc R . .
H2B H 0.0814 0.7936 0.5482 0.024 Uiso 1 1 calc R . .
C3 C 0.3925(2) 0.6312(7) 0.43544(16) 0.0170(7) Uani 1 1 d . . .
H3A H 0.3520 0.8067 0.4117 0.020 Uiso 1 1 calc R . .
H3B H 0.4537 0.6944 0.4787 0.020 Uiso 1 1 calc R . .
N4 N -0.0653(2) 0.4734(6) 0.68713(14) 0.0214(6) Uani 1 1 d . . .
H4 H -0.0831 0.2932 0.6734 0.026 Uiso 1 1 calc R . .
O5 O 0.00473(19) 0.9024(5) 0.65992(12) 0.0245(5) Uani 1 1 d . . .
O6 O 0.49192(18) 0.9115(5) 0.34418(11) 0.0217(5) Uani 1 1 d . . .
C7 C -0.0030(2) 0.6349(7) 0.65423(17) 0.0188(7) Uani 1 1 d . . .
C8 C 0.2539(2) 0.6163(7) 0.50483(16) 0.0182(7) Uani 1 1 d . . .
H8A H 0.2084 0.7734 0.4750 0.022 Uiso 1 1 calc R . .
H8B H 0.3142 0.7084 0.5443 0.022 Uiso 1 1 calc R . .
C9 C 0.4913(2) 0.6404(7) 0.34424(16) 0.0175(7) Uani 1 1 d . . .
N10 N 0.5365(2) 0.4829(6) 0.30144(14) 0.0199(6) Uani 1 1 d . . .
H10 H 0.5518 0.2986 0.3115 0.024 Uiso 1 1 calc R . .
N11 N 0.0484(2) 0.4856(6) 0.61332(14) 0.0198(6) Uani 1 1 d . . .
H11 H 0.0365 0.2982 0.6065 0.024 Uiso 1 1 calc R . .
C12 C 0.1769(2) 0.4409(8) 0.53734(16) 0.0181(7) Uani 1 1 d . . .
H12A H 0.1160 0.3466 0.4986 0.022 Uiso 1 1 calc R . .
H12B H 0.2216 0.2875 0.5690 0.022 Uiso 1 1 calc R . .
C13 C -0.1028(2) 0.5966(8) 0.74496(17) 0.0202(7) Uani 1 1 d . . .
H13 H -0.1256 0.8024 0.7321 0.024 Uiso 1 1 calc R . .
C14 C 0.5107(2) 0.4134(8) 0.17473(16) 0.0193(6) Uani 1 1 d . . .
C15 C 0.5611(2) 0.6090(8) 0.23847(16) 0.0199(7) Uani 1 1 d . . .
H15 H 0.5200 0.7985 0.2280 0.024 Uiso 1 1 calc R . .
C16 C -0.2084(2) 0.4317(9) 0.74975(18) 0.0249(7) Uani 1 1 d . . .
H16A H -0.2669 0.4348 0.7027 0.037 Uiso 1 1 calc R . .
H16B H -0.2382 0.5245 0.7856 0.037 Uiso 1 1 calc R . .
H16C H -0.1878 0.2304 0.7640 0.037 Uiso 1 1 calc R . .
C17 C 0.3432(3) 0.1786(8) 0.09752(19) 0.0298(8) Uani 1 1 d . . .
H17 H 0.2635 0.1443 0.0847 0.036 Uiso 1 1 calc R . .
C18 C 0.5229(3) 0.1050(8) 0.07739(18) 0.0277(7) Uani 1 1 d . . .
H18 H 0.5679 0.0182 0.0510 0.033 Uiso 1 1 calc R . .
C19 C 0.3099(2) 0.4410(8) 0.45877(16) 0.0186(7) Uani 1 1 d . . .
H19A H 0.3509 0.2737 0.4866 0.022 Uiso 1 1 calc R . .
H19B H 0.2510 0.3657 0.4159 0.022 Uiso 1 1 calc R . .
C20 C 0.6881(2) 0.6730(8) 0.25421(18) 0.0251(8) Uani 1 1 d . . .
H20A H 0.7135 0.8004 0.2963 0.038 Uiso 1 1 calc R . .
H20B H 0.7011 0.7689 0.2125 0.038 Uiso 1 1 calc R . .
H20C H 0.7310 0.4910 0.2640 0.038 Uiso 1 1 calc R . .
C21 C 0.5738(2) 0.2853(8) 0.13447(17) 0.0215(7) Uani 1 1 d . . .
H21 H 0.6532 0.3227 0.1465 0.026 Uiso 1 1 calc R . .
C22 C -0.0235(3) 0.7657(9) 0.87278(19) 0.0316(8) Uani 1 1 d . . .
H22 H -0.0888 0.8858 0.8645 0.038 Uiso 1 1 calc R . .
C23 C 0.4067(3) 0.0485(8) 0.05790(18) 0.0278(8) Uani 1 1 d . . .
H23 H 0.3717 -0.0757 0.0186 0.033 Uiso 1 1 calc R . .
C24 C -0.0113(3) 0.5970(8) 0.81701(18) 0.0242(7) Uani 1 1 d . . .
C25 C 0.1505(3) 0.5886(11) 0.9524(2) 0.0424(11) Uani 1 1 d . . .
H25 H 0.2053 0.5843 0.9987 0.051 Uiso 1 1 calc R . .
C26 C 0.3930(3) 0.3537(8) 0.15423(18) 0.0253(8) Uani 1 1 d . . .
H26 H 0.3476 0.4378 0.1807 0.030 Uiso 1 1 calc R . .
C27 C 0.0856(3) 0.4226(9) 0.8307(2) 0.0336(9) Uani 1 1 d . . .
H27 H 0.0972 0.3047 0.7936 0.040 Uiso 1 1 calc R . .
C28 C 0.0550(4) 0.7658(10) 0.9393(2) 0.0417(10) Uani 1 1 d . . .
H28 H 0.0446 0.8860 0.9764 0.050 Uiso 1 1 calc R . .
C29 C 0.1643(3) 0.4212(11) 0.8980(2) 0.0414(10) Uani 1 1 d . . .
H29 H 0.2296 0.3010 0.9067 0.050 Uiso 1 1 calc R . .

loop_
_atom_site_aniso_label
_atom_site_aniso_U_11
_atom_site_aniso_U_22
_atom_site_aniso_U_33
_atom_site_aniso_U_23
_atom_site_aniso_U_13
_atom_site_aniso_U_12
N1 0.0194(13) 0.0137(14) 0.0286(14) 0.0000(11) 0.0156(11) 0.0001(11)
C2 0.0160(14) 0.0205(18) 0.0286(16) 0.0013(15) 0.0159(13) -0.0024(14)
C3 0.0142(14) 0.0144(17) 0.0265(16) -0.0018(14) 0.0125(12) -0.0022(12)
N4 0.0180(13) 0.0184(15) 0.0343(15) 0.0001(13) 0.0178(11) 0.0007(12)
O5 0.0240(12) 0.0166(12) 0.0404(14) -0.0024(11) 0.0212(10) -0.0009(10)
O6 0.0213(11) 0.0140(11) 0.0358(13) 0.0005(11) 0.0178(10) -0.0008(9)
C7 0.0123(14) 0.0188(18) 0.0271(16) -0.0018(14) 0.0087(13) -0.0027(13)
C8 0.0142(13) 0.0187(16) 0.0267(16) -0.0003(15) 0.0138(12) -0.0002(14)
C9 0.0098(13) 0.0197(18) 0.0242(16) -0.0012(14) 0.0070(12) -0.0014(13)
N10 0.0216(13) 0.0170(14) 0.0269(14) 0.0027(11) 0.0160(11) 0.0015(12)
N11 0.0163(12) 0.0152(14) 0.0342(15) -0.0001(11) 0.0172(11) -0.0023(11)
C12 0.0131(13) 0.0189(17) 0.0253(16) 0.0038(14) 0.0104(12) 0.0003(13)
C13 0.0172(15) 0.0178(16) 0.0317(17) 0.0004(15) 0.0164(13) 0.0027(14)
C14 0.0147(13) 0.0202(16) 0.0264(16) 0.0043(14) 0.0112(12) -0.0007(13)
C15 0.0147(14) 0.0215(17) 0.0275(16) 0.0060(15) 0.0125(12) 0.0005(13)
C16 0.0138(14) 0.029(2) 0.0361(18) -0.0001(17) 0.0144(13) 0.0010(15)
C17 0.0186(15) 0.034(2) 0.037(2) 0.0009(17) 0.0088(14) -0.0038(15)
C18 0.0276(16) 0.0291(19) 0.0320(18) 0.0017(16) 0.0173(14) 0.0032(16)
C19 0.0131(14) 0.0209(18) 0.0247(16) 0.0007(15) 0.0102(12) -0.0004(14)
C20 0.0155(14) 0.032(2) 0.0302(17) -0.0006(15) 0.0100(13) -0.0070(14)
C21 0.0144(14) 0.0230(17) 0.0306(17) 0.0014(15) 0.0121(12) -0.0008(14)
C22 0.0350(18) 0.030(2) 0.0354(19) -0.0036(17) 0.0191(16) -0.0028(17)
C23 0.0271(18) 0.031(2) 0.0249(17) -0.0025(15) 0.0064(14) -0.0060(15)
C24 0.0165(15) 0.0231(18) 0.0366(18) 0.0036(16) 0.0133(13) -0.0044(14)
C25 0.030(2) 0.050(3) 0.039(2) 0.007(2) -0.0021(17) -0.017(2)
C26 0.0140(14) 0.031(2) 0.0344(19) 0.0016(15) 0.0120(13) 0.0031(13)
C27 0.0206(16) 0.040(2) 0.043(2) 0.002(2) 0.0141(15) -0.0012(17)
C28 0.052(2) 0.042(2) 0.035(2) -0.008(2) 0.0184(18) -0.015(2)
C29 0.0193(17) 0.055(3) 0.048(2) 0.010(2) 0.0085(16) -0.0032(19)

loop_
_atom_type_symbol
_atom_type_description
_atom_type_scat_dispersion_real
_atom_type_scat_dispersion_imag
_atom_type_scat_source
C C 0.0033 0.0016 'International Tables Vol C Tables 4.2.6.8 and 6.1.1.4'
H H 0.0000 0.0000 'International Tables Vol C Tables 4.2.6.8 and 6.1.1.4'
N N 0.0061 0.0033 'International Tables Vol C Tables 4.2.6.8 and 6.1.1.4'
O O 0.0106 0.0060 'International Tables Vol C Tables 4.2.6.8 and 6.1.1.4'

loop_
_geom_angle_atom_site_label_1
_geom_angle_atom_site_label_2
_geom_angle_atom_site_label_3
_geom_angle
_geom_angle_site_symmetry_1
_geom_angle_site_symmetry_3
_geom_angle_publ_flag
C9 N1 C3 121.2(3) . . ?
C9 N1 H1 119.4 . . ?
C3 N1 H1 119.4 . . ?
N11 C2 C12 112.7(3) . . ?
N11 C2 H2A 109.1 . . ?
C12 C2 H2A 109.1 . . ?
N11 C2 H2B 109.1 . . ?
C12 C2 H2B 109.1 . . ?
H2A C2 H2B 107.8 . . ?
N1 C3 C19 113.3(3) . . ?
N1 C3 H3A 108.9 . . ?
C19 C3 H3A 108.9 . . ?
N1 C3 H3B 108.9 . . ?
C19 C3 H3B 108.9 . . ?
H3A C3 H3B 107.7 . . ?
C7 N4 C13 120.4(3) . . ?
C7 N4 H4 119.8 . . ?
C13 N4 H4 119.8 . . ?
O5 C7 N11 121.6(3) . . ?
O5 C7 N4 122.8(3) . . ?
N11 C7 N4 115.6(3) . . ?
C19 C8 C12 114.4(3) . . ?
C19 C8 H8A 108.6 . . ?
C12 C8 H8A 108.6 . . ?
C19 C8 H8B 108.6 . . ?
C12 C8 H8B 108.6 . . ?
H8A C8 H8B 107.6 . . ?
O6 C9 N10 122.4(3) . . ?
O6 C9 N1 121.9(3) . . ?
N10 C9 N1 115.8(3) . . ?
C9 N10 C15 122.1(3) . . ?
C9 N10 H10 118.9 . . ?
C15 N10 H10 118.9 . . ?
C7 N11 C2 119.3(3) . . ?
C7 N11 H11 120.3 . . ?
C2 N11 H11 120.3 . . ?
C2 C12 C8 109.3(3) . . ?
C2 C12 H12A 109.8 . . ?
C8 C12 H12A 109.8 . . ?
C2 C12 H12B 109.8 . . ?
C8 C12 H12B 109.8 . . ?
H12A C12 H12B 108.3 . . ?
N4 C13 C24 113.4(3) . . ?
N4 C13 C16 109.0(3) . . ?
C24 C13 C16 110.6(3) . . ?
N4 C13 H13 107.8 . . ?
C24 C13 H13 107.8 . . ?
C16 C13 H13 107.8 . . ?
C21 C14 C26 117.3(3) . . ?
C21 C14 C15 123.8(3) . . ?
C26 C14 C15 118.9(3) . . ?
N10 C15 C14 108.3(3) . . ?
N10 C15 C20 111.4(3) . . ?
C14 C15 C20 115.1(3) . . ?
N10 C15 H15 107.3 . . ?
C14 C15 H15 107.3 . . ?
C20 C15 H15 107.3 . . ?
C13 C16 H16A 109.5 . . ?
C13 C16 H16B 109.5 . . ?
H16A C16 H16B 109.5 . . ?
C13 C16 H16C 109.5 . . ?
H16A C16 H16C 109.5 . . ?
H16B C16 H16C 109.5 . . ?
C26 C17 C23 121.1(3) . . ?
C26 C17 H17 119.4 . . ?
C23 C17 H17 119.4 . . ?
C21 C18 C23 120.9(3) . . ?
C21 C18 H18 119.5 . . ?
C23 C18 H18 119.5 . . ?
C3 C19 C8 109.6(3) . . ?
C3 C19 H19A 109.7 . . ?
C8 C19 H19A 109.7 . . ?
C3 C19 H19B 109.7 . . ?
C8 C19 H19B 109.7 . . ?
H19A C19 H19B 108.2 . . ?
C15 C20 H20A 109.5 . . ?
C15 C20 H20B 109.5 . . ?
H20A C20 H20B 109.5 . . ?
C15 C20 H20C 109.5 . . ?
H20A C20 H20C 109.5 . . ?
H20B C20 H20C 109.5 . . ?
C18 C21 C14 121.0(3) . . ?
C18 C21 H21 119.5 . . ?
C14 C21 H21 119.5 . . ?
C28 C22 C24 122.3(4) . . ?
C28 C22 H22 118.9 . . ?
C24 C22 H22 118.9 . . ?
C17 C23 C18 118.2(3) . . ?
C17 C23 H23 120.9 . . ?
C18 C23 H23 120.9 . . ?
C22 C24 C27 117.6(3) . . ?
C22 C24 C13 120.3(3) . . ?
C27 C24 C13 122.1(3) . . ?
C29 C25 C28 119.1(4) . . ?
C29 C25 H25 120.5 . . ?
C28 C25 H25 120.5 . . ?
C17 C26 C14 121.4(3) . . ?
C17 C26 H26 119.3 . . ?
C14 C26 H26 119.3 . . ?
C29 C27 C24 120.1(4) . . ?
C29 C27 H27 120.0 . . ?
C24 C27 H27 120.0 . . ?
C22 C28 C25 119.5(4) . . ?
C22 C28 H28 120.2 . . ?
C25 C28 H28 120.2 . . ?
C25 C29 C27 121.5(4) . . ?
C25 C29 H29 119.3 . . ?
C27 C29 H29 119.3 . . ?

loop_
_geom_bond_atom_site_label_1
_geom_bond_atom_site_label_2
_geom_bond_distance
_geom_bond_site_symmetry_2
_geom_bond_publ_flag
N1 C9 1.348(4) . ?
N1 C3 1.450(4) . ?
N1 H1 0.8800 . ?
C2 N11 1.474(4) . ?
C2 C12 1.506(4) . ?
C2 H2A 0.9900 . ?
C2 H2B 0.9900 . ?
C3 C19 1.513(4) . ?
C3 H3A 0.9900 . ?
C3 H3B 0.9900 . ?
N4 C7 1.361(4) . ?
N4 C13 1.456(4) . ?
N4 H4 0.8800 . ?
O5 C7 1.239(4) . ?
O6 C9 1.250(4) . ?
C7 N11 1.347(4) . ?
C8 C19 1.519(4) . ?
C8 C12 1.522(4) . ?
C8 H8A 0.9900 . ?
C8 H8B 0.9900 . ?
C9 N10 1.346(4) . ?
N10 C15 1.469(4) . ?
N10 H10 0.8800 . ?
N11 H11 0.8800 . ?
C12 H12A 0.9900 . ?
C12 H12B 0.9900 . ?
C13 C24 1.513(4) . ?
C13 C16 1.534(4) . ?
C13 H13 1.0000 . ?
C14 C21 1.391(4) . ?
C14 C26 1.410(4) . ?
C14 C15 1.509(5) . ?
C15 C20 1.529(4) . ?
C15 H15 1.0000 . ?
C16 H16A 0.9800 . ?
C16 H16B 0.9800 . ?
C16 H16C 0.9800 . ?
C17 C26 1.357(5) . ?
C17 C23 1.390(5) . ?
C17 H17 0.9500 . ?
C18 C21 1.379(5) . ?
C18 C23 1.390(5) . ?
C18 H18 0.9500 . ?
C19 H19A 0.9900 . ?
C19 H19B 0.9900 . ?
C20 H20A 0.9800 . ?
C20 H20B 0.9800 . ?
C20 H20C 0.9800 . ?
C21 H21 0.9500 . ?
C22 C28 1.364(5) . ?
C22 C24 1.381(5) . ?
C22 H22 0.9500 . ?
C23 H23 0.9500 . ?
C24 C27 1.396(5) . ?
C25 C29 1.363(6) . ?
C25 C28 1.391(6) . ?
C25 H25 0.9500 . ?
C26 H26 0.9500 . ?
C27 C29 1.375(5) . ?
C27 H27 0.9500 . ?
C28 H28 0.9500 . ?
C29 H29 0.9500 . ?

loop_
_geom_torsion_atom_site_label_1
_geom_torsion_atom_site_label_2
_geom_torsion_atom_site_label_3
_geom_torsion_atom_site_label_4
_geom_torsion
_geom_torsion_site_symmetry_1
_geom_torsion_site_symmetry_2
_geom_torsion_site_symmetry_3
_geom_torsion_site_symmetry_4
_geom_torsion_publ_flag
C9 N1 C3 C19 160.2(3) . . . . ?
C13 N4 C7 O5 -15.6(5) . . . . ?
C13 N4 C7 N11 165.8(3) . . . . ?
C3 N1 C9 O6 -1.4(5) . . . . ?
C3 N1 C9 N10 179.6(3) . . . . ?
O6 C9 N10 C15 -17.2(5) . . . . ?
N1 C9 N10 C15 161.8(3) . . . . ?
O5 C7 N11 C2 6.1(5) . . . . ?
N4 C7 N11 C2 -175.3(3) . . . . ?
C12 C2 N11 C7 179.0(3) . . . . ?
N11 C2 C12 C8 179.8(2) . . . . ?
C19 C8 C12 C2 -178.8(3) . . . . ?
C7 N4 C13 C24 -80.3(4) . . . . ?
C7 N4 C13 C16 155.9(3) . . . . ?
C9 N10 C15 C14 -130.4(3) . . . . ?
C9 N10 C15 C20 102.2(4) . . . . ?
C21 C14 C15 N10 -122.1(3) . . . . ?
C26 C14 C15 N10 57.6(4) . . . . ?
C21 C14 C15 C20 3.2(5) . . . . ?
C26 C14 C15 C20 -177.1(3) . . . . ?
N1 C3 C19 C8 -175.5(3) . . . . ?
C12 C8 C19 C3 -174.6(3) . . . . ?
C23 C18 C21 C14 0.7(5) . . . . ?
C26 C14 C21 C18 -0.7(5) . . . . ?
C15 C14 C21 C18 179.0(3) . . . . ?
C26 C17 C23 C18 -0.7(6) . . . . ?
C21 C18 C23 C17 0.0(6) . . . . ?
C28 C22 C24 C27 0.0(5) . . . . ?
C28 C22 C24 C13 177.9(4) . . . . ?
N4 C13 C24 C22 164.5(3) . . . . ?
C16 C13 C24 C22 -72.6(4) . . . . ?
N4 C13 C24 C27 -17.8(5) . . . . ?
C16 C13 C24 C27 105.1(4) . . . . ?
C23 C17 C26 C14 0.7(6) . . . . ?
C21 C14 C26 C17 0.0(5) . . . . ?
C15 C14 C26 C17 -179.8(3) . . . . ?
C22 C24 C27 C29 0.5(5) . . . . ?
C13 C24 C27 C29 -177.3(4) . . . . ?
C24 C22 C28 C25 -0.7(6) . . . . ?
C29 C25 C28 C22 0.9(6) . . . . ?
C28 C25 C29 C27 -0.4(6) . . . . ?
C24 C27 C29 C25 -0.3(6) . . . . ?

loop_
_cod_related_entry_id
_cod_related_entry_database
_cod_related_entry_code
1 ChemSpider 30653039
